data_7132073
loop_
_publ_author_name
'Yin, Meijuan'
'Li, Baihan'
'Yi, Zishuo'
'Zhang, Yuchi'
'Xia, Zhiguo'
'Xu, Yan'

_publ_section_title
;
 Crystal-glass phase transition enabling reversible fluorescence switching
 in zero-dimensional antimony halides
;
_journal_name_full 'Chemical Communications'
_journal_paper_doi 10.1039/D3CC03752E
_journal_year 2023
_chemical_formula_moiety 'Cl5 Sb, 2(C19 H18 P)'
_chemical_formula_sum 'C38 H36 Cl5 P2 Sb'
_chemical_formula_weight 853.61
_space_group_crystal_system monoclinic
_space_group_IT_number 14
_space_group_name_Hall '-P 2yn'
_space_group_name_H-M_alt 'P 1 21/n 1'
_atom_sites_solution_hydrogens geom
_atom_sites_solution_primary dual
_audit_block_doi 10.5517/ccdc.csd.cc2gqr54
_audit_creation_date 2023-08-01
_audit_creation_method
;
Olex2 1.5
(compiled 2022.04.07 svn.rca3783a0 for OlexSys, GUI svn.r6498)
;
_audit_update_record
;
2023-08-01 deposited with the CCDC.	2023-08-30 downloaded from the CCDC.
;
_cell_angle_alpha 90
_cell_angle_beta 102.6770(10)
_cell_angle_gamma 90
_cell_formula_units_Z 2
_cell_length_a 9.1192(3)
_cell_length_b 15.8880(7)
_cell_length_c 13.1790(5)
_cell_measurement_reflns_used 9925
_cell_measurement_temperature 150.00
_cell_measurement_theta_max 26.51
_cell_measurement_theta_min 2.56
_cell_volume 1862.90(12)
_computing_molecular_graphics 'Olex2 1.5 (Dolomanov et al., 2009)'
_computing_publication_material 'Olex2 1.5 (Dolomanov et al., 2009)'
_computing_structure_refinement 'SHELXL 2019/2 (Sheldrick, 2015)'
_computing_structure_solution 'SHELXT 2018/2 (Sheldrick, 2018)'
_diffrn_ambient_temperature 150.00
_diffrn_measured_fraction_theta_full 1.000
_diffrn_measured_fraction_theta_max 1.000
_diffrn_measurement_device_type 'Bruker APEX-II CCD'
_diffrn_measurement_method '\f and \w scans'
_diffrn_radiation_monochromator graphite
_diffrn_radiation_type MoK\a
_diffrn_radiation_wavelength 0.71073
_diffrn_reflns_av_R_equivalents 0.0292
_diffrn_reflns_av_unetI/netI 0.0135
_diffrn_reflns_Laue_measured_fraction_full 1.000
_diffrn_reflns_Laue_measured_fraction_max 1.000
_diffrn_reflns_limit_h_max 10
_diffrn_reflns_limit_h_min -10
_diffrn_reflns_limit_k_max 18
_diffrn_reflns_limit_k_min -18
_diffrn_reflns_limit_l_max 15
_diffrn_reflns_limit_l_min -15
_diffrn_reflns_number 33175
_diffrn_reflns_point_group_measured_fraction_full 1.000
_diffrn_reflns_point_group_measured_fraction_max 1.000
_diffrn_reflns_theta_full 25.027
_diffrn_reflns_theta_max 25.027
_diffrn_reflns_theta_min 2.038
_diffrn_source_current 30.0
_diffrn_source_power 1.5
_diffrn_source_voltage 50.0
_diffrn_standards_number 0
_exptl_absorpt_coefficient_mu 1.212
_exptl_absorpt_correction_T_max 0.0104
_exptl_absorpt_correction_T_min 0.0013
_exptl_absorpt_correction_type multi-scan
_exptl_absorpt_process_details
;
SADABS-2016/2 (Bruker,2016/2) was used for absorption correction.
wR2(int) was 0.0772 before and 0.0506 after correction.
The Ratio of minimum to maximum transmission is 0.1250.
The \l/2 correction factor is Not present.
;
_exptl_crystal_density_diffrn 1.522
_exptl_crystal_description block
_exptl_crystal_F_000 860
_exptl_crystal_size_max 0.16
_exptl_crystal_size_mid 0.15
_exptl_crystal_size_min 0.14
_refine_diff_density_max 0.825
_refine_diff_density_min -1.649
_refine_diff_density_rms 0.095
_refine_ls_extinction_method none
_refine_ls_goodness_of_fit_ref 1.059
_refine_ls_hydrogen_treatment constr
_refine_ls_matrix_type full
_refine_ls_number_parameters 215
_refine_ls_number_reflns 3289
_refine_ls_number_restraints 0
_refine_ls_restrained_S_all 1.059
_refine_ls_R_factor_all 0.0853
_refine_ls_R_factor_gt 0.0818
_refine_ls_shift/su_max 0.000
_refine_ls_shift/su_mean 0.000
_refine_ls_structure_factor_coef Fsqd
_refine_ls_weighting_details 'w=1/[\s^2^(Fo^2^)+(0.0390P)^2^+11.9116P] where P=(Fo^2^+2Fc^2^)/3'
_refine_ls_weighting_scheme calc
_refine_ls_wR_factor_gt 0.1749
_refine_ls_wR_factor_ref 0.1766
_reflns_Friedel_coverage 0.000
_reflns_number_gt 3057
_reflns_number_total 3289
_reflns_threshold_expression 'I > 2\s(I)'
_cod_data_source_file d3cc03752e2.cif
_cod_data_source_block a
_cod_database_code 7132073
_shelx_shelxl_version_number 2019/2
_shelx_space_group_comment
;
The symmetry employed for this shelxl refinement is uniquely defined
by the following loop, which should always be used as a source of
symmetry information in preference to the above space-group names.
They are only intended as comments.
;
_shelx_estimated_absorpt_t_max 0.849
_shelx_estimated_absorpt_t_min 0.830
_olex2_refinement_description
;
1. Fixed Uiso
 At 1.2 times of:
  All C(H) groups
 At 1.5 times of:
  All C(H,H,H) groups
2. Others
 Fixed Sof: Cl1(0.5)
3.a Aromatic/amide H refined with riding coordinates:
 C9(H9), C15(H15), C3(H3), C19(H19), C13(H13), C16(H16), C18(H18), C4(H4),
 C10(H10), C17(H17), C11(H11), C6(H6), C7(H7), C5(H5), C12(H12)
3.b Idealised Me refined as rotating group:
 C1(H1A,H1B,H1C)
;
_olex2_submission_special_instructions 'No special instructions were received'

loop_
_space_group_symop_operation_xyz
'x, y, z'
'-x+1/2, y+1/2, -z+1/2'
'-x, -y, -z'
'x-1/2, -y-1/2, z-1/2'

loop_
_atom_site_label
_atom_site_type_symbol
_atom_site_fract_x
_atom_site_fract_y
_atom_site_fract_z
_atom_site_U_iso_or_equiv
_atom_site_adp_type
_atom_site_occupancy
_atom_site_site_symmetry_order
_atom_site_calc_flag
_atom_site_refinement_flags_posn
_atom_site_refinement_flags_adp
_atom_site_refinement_flags_occupancy
_atom_site_disorder_assembly
_atom_site_disorder_group
Sb1 Sb 0.500000 0.500000 0.000000 0.0960(4) Uani 1 2 d S . P . .
P1 P 0.3870(2) 0.74535(13) 0.33778(15) 0.0612(5) Uani 1 1 d . . . . .
Cl3 Cl 0.2251(2) 0.55112(15) -0.01410(16) 0.0773(6) Uani 1 1 d . . . . .
Cl2 Cl 0.5100(2) 0.45393(16) 0.19136(15) 0.0832(6) Uani 1 1 d . . . . .
Cl1 Cl 0.5844(4) 0.6157(2) 0.0563(3) 0.0659(9) Uani 0.5 1 d . . P . .
C14 C 0.2122(8) 0.6910(5) 0.2924(5) 0.0624(18) Uani 1 1 d . . . . .
C8 C 0.4596(8) 0.7795(5) 0.2287(6) 0.0600(17) Uani 1 1 d . . . . .
C9 C 0.5822(8) 0.8332(5) 0.2443(6) 0.069(2) Uani 1 1 d . . . . .
H9 H 0.626809 0.852155 0.312398 0.083 Uiso 1 1 calc R U . . .
C2 C 0.5177(8) 0.6736(5) 0.4130(5) 0.0635(18) Uani 1 1 d . . . . .
C15 C 0.0772(9) 0.7310(5) 0.2894(6) 0.071(2) Uani 1 1 d . . . . .
H15 H 0.075277 0.787371 0.313212 0.085 Uiso 1 1 calc R U . . .
C3 C 0.6173(9) 0.6284(5) 0.3676(6) 0.070(2) Uani 1 1 d . . . . .
H3 H 0.620357 0.638843 0.297147 0.084 Uiso 1 1 calc R U . . .
C19 C 0.2138(10) 0.6085(5) 0.2564(6) 0.076(2) Uani 1 1 d . . . . .
H19 H 0.306452 0.580653 0.258137 0.091 Uiso 1 1 calc R U . . .
C1 C 0.3612(9) 0.8339(6) 0.4154(7) 0.079(2) Uani 1 1 d . . . . .
H1A H 0.289306 0.872946 0.373539 0.118 Uiso 1 1 calc R U . . .
H1B H 0.457654 0.862462 0.439965 0.118 Uiso 1 1 calc R U . . .
H1C H 0.322408 0.814785 0.475156 0.118 Uiso 1 1 calc R U . . .
C13 C 0.3949(9) 0.7524(7) 0.1287(6) 0.085(3) Uani 1 1 d . . . . .
H13 H 0.309714 0.716383 0.117086 0.102 Uiso 1 1 calc R U . . .
C16 C -0.0562(10) 0.6880(7) 0.2510(7) 0.086(3) Uani 1 1 d . . . . .
H16 H -0.149755 0.715227 0.248293 0.103 Uiso 1 1 calc R U . . .
C18 C 0.0796(11) 0.5678(7) 0.2184(7) 0.087(3) Uani 1 1 d . . . . .
H18 H 0.080372 0.511977 0.192835 0.105 Uiso 1 1 calc R U . . .
C4 C 0.7120(11) 0.5683(6) 0.4236(7) 0.087(3) Uani 1 1 d . . . . .
H4 H 0.778856 0.537986 0.391016 0.104 Uiso 1 1 calc R U . . .
C10 C 0.6401(9) 0.8594(5) 0.1600(7) 0.076(2) Uani 1 1 d . . . . .
H10 H 0.724743 0.895816 0.170795 0.092 Uiso 1 1 calc R U . . .
C17 C -0.0539(11) 0.6063(7) 0.2170(6) 0.085(3) Uani 1 1 d . . . . .
H17 H -0.145492 0.576848 0.192479 0.102 Uiso 1 1 calc R U . . .
C11 C 0.5759(10) 0.8330(7) 0.0627(7) 0.096(3) Uani 1 1 d . . . . .
H11 H 0.614075 0.852084 0.005197 0.115 Uiso 1 1 calc R U . . .
C6 C 0.6112(12) 0.5953(7) 0.5703(7) 0.095(3) Uani 1 1 d . . . . .
H6 H 0.607701 0.582834 0.640208 0.114 Uiso 1 1 calc R U . . .
C7 C 0.5160(10) 0.6562(6) 0.5170(6) 0.080(2) Uani 1 1 d . . . . .
H7 H 0.449951 0.686055 0.550752 0.096 Uiso 1 1 calc R U . . .
C5 C 0.7101(13) 0.5524(7) 0.5249(8) 0.100(3) Uani 1 1 d . . . . .
H5 H 0.776616 0.512097 0.563523 0.120 Uiso 1 1 calc R U . . .
C12 C 0.4544(11) 0.7781(8) 0.0465(7) 0.109(4) Uani 1 1 d . . . . .
H12 H 0.412303 0.758124 -0.021653 0.131 Uiso 1 1 calc R U . . .

loop_
_atom_site_aniso_label
_atom_site_aniso_U_11
_atom_site_aniso_U_22
_atom_site_aniso_U_33
_atom_site_aniso_U_23
_atom_site_aniso_U_13
_atom_site_aniso_U_12
Sb1 0.0586(5) 0.1716(11) 0.0589(5) 0.0227(5) 0.0154(4) 0.0188(5)
P1 0.0605(11) 0.0674(12) 0.0576(11) -0.0077(9) 0.0169(8) -0.0073(9)
Cl3 0.0602(11) 0.1033(16) 0.0685(12) 0.0040(11) 0.0145(9) 0.0046(11)
Cl2 0.0797(13) 0.1118(17) 0.0596(11) 0.0065(11) 0.0183(10) 0.0029(12)
Cl1 0.073(2) 0.059(2) 0.070(2) -0.0063(17) 0.0235(18) -0.0044(17)
C14 0.061(4) 0.073(5) 0.054(4) -0.003(4) 0.014(3) -0.011(4)
C8 0.057(4) 0.057(4) 0.065(4) 0.005(3) 0.013(3) 0.004(3)
C9 0.063(4) 0.070(5) 0.073(5) -0.001(4) 0.012(4) -0.002(4)
C2 0.069(4) 0.066(5) 0.055(4) -0.005(3) 0.012(3) -0.014(4)
C15 0.072(5) 0.067(5) 0.073(5) 0.004(4) 0.015(4) -0.007(4)
C3 0.083(5) 0.068(5) 0.057(4) -0.004(4) 0.013(4) -0.002(4)
C19 0.080(5) 0.075(5) 0.076(5) -0.012(4) 0.026(4) -0.016(4)
C1 0.068(5) 0.091(6) 0.081(5) -0.023(5) 0.023(4) -0.010(4)
C13 0.070(5) 0.124(8) 0.061(5) 0.000(5) 0.013(4) -0.020(5)
C16 0.063(5) 0.106(8) 0.082(6) 0.022(5) 0.005(4) -0.015(5)
C18 0.087(6) 0.099(7) 0.078(6) -0.018(5) 0.023(5) -0.027(5)
C4 0.103(7) 0.077(6) 0.078(6) 0.002(5) 0.012(5) 0.011(5)
C10 0.068(5) 0.077(5) 0.086(6) 0.016(5) 0.022(4) -0.005(4)
C17 0.082(6) 0.103(7) 0.066(5) 0.002(5) 0.007(4) -0.038(5)
C11 0.078(6) 0.142(9) 0.067(5) 0.028(6) 0.017(4) -0.010(6)
C6 0.104(7) 0.113(8) 0.065(5) 0.026(5) 0.009(5) -0.014(6)
C7 0.084(6) 0.095(7) 0.063(5) -0.009(5) 0.018(4) -0.017(5)
C5 0.109(8) 0.095(7) 0.093(7) 0.016(6) 0.014(6) 0.007(6)
C12 0.090(6) 0.181(12) 0.057(5) 0.010(6) 0.018(5) -0.036(7)

loop_
_atom_type_symbol
_atom_type_description
_atom_type_scat_dispersion_real
_atom_type_scat_dispersion_imag
_atom_type_scat_source
C C 0.0033 0.0016 'International Tables Vol C Tables 4.2.6.8 and 6.1.1.4'
H H 0.0000 0.0000 'International Tables Vol C Tables 4.2.6.8 and 6.1.1.4'
Cl Cl 0.1484 0.1585 'International Tables Vol C Tables 4.2.6.8 and 6.1.1.4'
P P 0.1023 0.0942 'International Tables Vol C Tables 4.2.6.8 and 6.1.1.4'
Sb Sb -0.5866 1.5461 'International Tables Vol C Tables 4.2.6.8 and 6.1.1.4'

loop_
_geom_angle_atom_site_label_1
_geom_angle_atom_site_label_2
_geom_angle_atom_site_label_3
_geom_angle
_geom_angle_site_symmetry_1
_geom_angle_site_symmetry_3
_geom_angle_publ_flag
Cl3 Sb1 Cl3 180.0 . 3_665 ?
Cl3 Sb1 Cl2 89.15(7) 3_665 3_665 ?
Cl3 Sb1 Cl2 90.85(7) 3_665 . ?
Cl3 Sb1 Cl2 89.15(7) . . ?
Cl3 Sb1 Cl2 90.85(7) . 3_665 ?
Cl2 Sb1 Cl2 180.0 3_665 . ?
Cl1 Sb1 Cl3 91.45(12) . . ?
Cl1 Sb1 Cl3 88.55(12) . 3_665 ?
Cl1 Sb1 Cl3 88.55(12) 3_665 . ?
Cl1 Sb1 Cl3 91.45(12) 3_665 3_665 ?
Cl1 Sb1 Cl2 91.64(12) 3_665 . ?
Cl1 Sb1 Cl2 88.36(12) . . ?
Cl1 Sb1 Cl2 88.36(12) 3_665 3_665 ?
Cl1 Sb1 Cl2 91.64(12) . 3_665 ?
Cl1 Sb1 Cl1 180.0 . 3_665 ?
C8 P1 C14 109.6(3) . . ?
C2 P1 C14 108.3(4) . . ?
C2 P1 C8 108.6(3) . . ?
C1 P1 C14 110.5(4) . . ?
C1 P1 C8 109.8(4) . . ?
C1 P1 C2 110.0(4) . . ?
C15 C14 P1 120.6(6) . . ?
C15 C14 C19 119.9(7) . . ?
C19 C14 P1 119.4(6) . . ?
C9 C8 P1 119.7(6) . . ?
C9 C8 C13 119.5(7) . . ?
C13 C8 P1 120.8(6) . . ?
C8 C9 H9 120.0 . . ?
C8 C9 C10 120.0(8) . . ?
C10 C9 H9 120.0 . . ?
C3 C2 P1 120.7(6) . . ?
C3 C2 C7 117.8(8) . . ?
C7 C2 P1 121.3(7) . . ?
C14 C15 H15 120.4 . . ?
C14 C15 C16 119.2(8) . . ?
C16 C15 H15 120.4 . . ?
C2 C3 H3 119.5 . . ?
C4 C3 C2 121.1(8) . . ?
C4 C3 H3 119.5 . . ?
C14 C19 H19 120.3 . . ?
C18 C19 C14 119.4(9) . . ?
C18 C19 H19 120.3 . . ?
P1 C1 H1A 109.5 . . ?
P1 C1 H1B 109.5 . . ?
P1 C1 H1C 109.5 . . ?
H1A C1 H1B 109.5 . . ?
H1A C1 H1C 109.5 . . ?
H1B C1 H1C 109.5 . . ?
C8 C13 H13 120.1 . . ?
C12 C13 C8 119.8(8) . . ?
C12 C13 H13 120.1 . . ?
C15 C16 H16 119.7 . . ?
C17 C16 C15 120.5(9) . . ?
C17 C16 H16 119.7 . . ?
C19 C18 H18 119.5 . . ?
C17 C18 C19 121.0(9) . . ?
C17 C18 H18 119.5 . . ?
C3 C4 H4 119.7 . . ?
C5 C4 C3 120.5(9) . . ?
C5 C4 H4 119.7 . . ?
C9 C10 H10 120.0 . . ?
C11 C10 C9 120.1(8) . . ?
C11 C10 H10 120.0 . . ?
C16 C17 H17 120.1 . . ?
C18 C17 C16 119.9(8) . . ?
C18 C17 H17 120.1 . . ?
C10 C11 H11 119.8 . . ?
C10 C11 C12 120.3(8) . . ?
C12 C11 H11 119.8 . . ?
C7 C6 H6 119.1 . . ?
C5 C6 H6 119.1 . . ?
C5 C6 C7 121.8(9) . . ?
C2 C7 H7 120.2 . . ?
C6 C7 C2 119.5(9) . . ?
C6 C7 H7 120.2 . . ?
C4 C5 C6 119.2(10) . . ?
C4 C5 H5 120.4 . . ?
C6 C5 H5 120.4 . . ?
C13 C12 C11 120.3(9) . . ?
C13 C12 H12 119.9 . . ?
C11 C12 H12 119.9 . . ?

loop_
_geom_bond_atom_site_label_1
_geom_bond_atom_site_label_2
_geom_bond_distance
_geom_bond_site_symmetry_2
_geom_bond_publ_flag
Sb1 Cl3 2.6025(19) . ?
Sb1 Cl3 2.6025(19) 3_665 ?
Sb1 Cl2 2.608(2) . ?
Sb1 Cl2 2.608(2) 3_665 ?
Sb1 Cl1 2.067(4) 3_665 ?
Sb1 Cl1 2.067(4) . ?
P1 C14 1.796(7) . ?
P1 C8 1.794(7) . ?
P1 C2 1.785(8) . ?
P1 C1 1.784(8) . ?
C14 C15 1.379(11) . ?
C14 C19 1.395(11) . ?
C8 C9 1.385(10) . ?
C8 C13 1.389(10) . ?
C9 H9 0.9500 . ?
C9 C10 1.394(11) . ?
C2 C3 1.391(10) . ?
C2 C7 1.402(10) . ?
C15 H15 0.9500 . ?
C15 C16 1.391(11) . ?
C3 H3 0.9500 . ?
C3 C4 1.386(11) . ?
C19 H19 0.9500 . ?
C19 C18 1.377(11) . ?
C1 H1A 0.9800 . ?
C1 H1B 0.9800 . ?
C1 H1C 0.9800 . ?
C13 H13 0.9500 . ?
C13 C12 1.376(11) . ?
C16 H16 0.9500 . ?
C16 C17 1.374(13) . ?
C18 H18 0.9500 . ?
C18 C17 1.359(13) . ?
C4 H4 0.9500 . ?
C4 C5 1.363(13) . ?
C10 H10 0.9500 . ?
C10 C11 1.354(12) . ?
C17 H17 0.9500 . ?
C11 H11 0.9500 . ?
C11 C12 1.389(13) . ?
C6 H6 0.9500 . ?
C6 C7 1.384(13) . ?
C6 C5 1.368(14) . ?
C7 H7 0.9500 . ?
C5 H5 0.9500 . ?
C12 H12 0.9500 . ?

loop_
_geom_torsion_atom_site_label_1
_geom_torsion_atom_site_label_2
_geom_torsion_atom_site_label_3
_geom_torsion_atom_site_label_4
_geom_torsion
_geom_torsion_site_symmetry_1
_geom_torsion_site_symmetry_2
_geom_torsion_site_symmetry_3
_geom_torsion_site_symmetry_4
_geom_torsion_publ_flag
P1 C14 C15 C16 178.1(6) . . . . ?
P1 C14 C19 C18 -177.8(6) . . . . ?
P1 C8 C9 C10 179.4(6) . . . . ?
P1 C8 C13 C12 -178.7(8) . . . . ?
P1 C2 C3 C4 -175.5(7) . . . . ?
P1 C2 C7 C6 174.9(7) . . . . ?
C14 P1 C8 C9 170.7(6) . . . . ?
C14 P1 C8 C13 -9.5(8) . . . . ?
C14 P1 C2 C3 94.5(7) . . . . ?
C14 P1 C2 C7 -80.7(7) . . . . ?
C14 C15 C16 C17 0.3(12) . . . . ?
C14 C19 C18 C17 -1.0(13) . . . . ?
C8 P1 C14 C15 -100.7(6) . . . . ?
C8 P1 C14 C19 76.9(7) . . . . ?
C8 P1 C2 C3 -24.4(7) . . . . ?
C8 P1 C2 C7 160.4(6) . . . . ?
C8 C9 C10 C11 0.6(13) . . . . ?
C8 C13 C12 C11 -2.1(17) . . . . ?
C9 C8 C13 C12 1.1(14) . . . . ?
C9 C10 C11 C12 -1.6(15) . . . . ?
C2 P1 C14 C15 141.0(6) . . . . ?
C2 P1 C14 C19 -41.4(7) . . . . ?
C2 P1 C8 C9 -71.2(7) . . . . ?
C2 P1 C8 C13 108.5(7) . . . . ?
C2 C3 C4 C5 -0.3(14) . . . . ?
C15 C14 C19 C18 -0.2(12) . . . . ?
C15 C16 C17 C18 -1.6(13) . . . . ?
C3 C2 C7 C6 -0.4(12) . . . . ?
C3 C4 C5 C6 1.3(16) . . . . ?
C19 C14 C15 C16 0.5(12) . . . . ?
C19 C18 C17 C16 1.9(14) . . . . ?
C1 P1 C14 C15 20.5(8) . . . . ?
C1 P1 C14 C19 -161.9(6) . . . . ?
C1 P1 C8 C9 49.1(7) . . . . ?
C1 P1 C8 C13 -131.1(7) . . . . ?
C1 P1 C2 C3 -144.7(6) . . . . ?
C1 P1 C2 C7 40.2(7) . . . . ?
C13 C8 C9 C10 -0.3(12) . . . . ?
C10 C11 C12 C13 2.4(18) . . . . ?
C7 C2 C3 C4 -0.2(12) . . . . ?
C7 C6 C5 C4 -2.0(16) . . . . ?
C5 C6 C7 C2 1.5(15) . . . . ?
